data_4024511
loop_
_publ_author_name
'Chad J. Stearman'
'Michael Wilson'
'Albert Padwa'

_publ_section_title
;
Conjugate Addition-Dipolar Cycloaddition Cascade for the Synthesis of
Benzo[a]quinolizine and Indolo[a]quinolizine Scaffolds: Application to the
Total Synthesis of (\+-)-Yohimbenone
;
_journal_name_full 'Journal of Organic Chemistry'
_journal_page_first 3491
_journal_page_last 3499
_journal_paper_doi 10.1021/jo9003579
_journal_volume 74
_journal_year 2009
_chemical_formula_sum 'C19 H21 N O4'
_chemical_formula_weight 327.37
_chemical_name_systematic
; 
 ? 
;
_space_group_IT_number 14
_symmetry_cell_setting monoclinic
_symmetry_space_group_name_Hall '-P 2ybc'
_symmetry_space_group_name_H-M 'P 1 21/c 1'
_atom_sites_solution_hydrogens geom
_atom_sites_solution_primary direct
_atom_sites_solution_secondary difmap
_audit_creation_method SHELXL-97
_cell_angle_alpha 90.00
_cell_angle_beta 112.634(2)
_cell_angle_gamma 90.00
_cell_formula_units_Z 4
_cell_length_a 14.7856(11)
_cell_length_b 7.6774(6)
_cell_length_c 15.6922(12)
_cell_measurement_reflns_used 4821
_cell_measurement_temperature 173(2)
_cell_measurement_theta_max 27.30
_cell_measurement_theta_min 2.63
_cell_volume 1644.1(2)
_computing_cell_refinement 'Bruker SMART'
_computing_data_collection 'Bruker SMART'
_computing_data_reduction 'Bruker SAINT'
_computing_molecular_graphics 'Bruker SHELXTL'
_computing_publication_material 'Bruker SHELXTL'
_computing_structure_refinement 'SHELXL-97 (Sheldrick, 1997)'
_computing_structure_solution 'SHELXS-97 (Sheldrick, 1990)'
_diffrn_ambient_temperature 173(2)
_diffrn_measured_fraction_theta_full 0.999
_diffrn_measured_fraction_theta_max 0.999
_diffrn_measurement_device_type 'CCD area detector'
_diffrn_measurement_method 'phi and omega scans'
_diffrn_radiation_monochromator graphite
_diffrn_radiation_source 'fine-focus sealed tube'
_diffrn_radiation_type MoK\a
_diffrn_radiation_wavelength 0.71073
_diffrn_reflns_av_R_equivalents 0.0474
_diffrn_reflns_av_sigmaI/netI 0.0365
_diffrn_reflns_limit_h_max 19
_diffrn_reflns_limit_h_min -19
_diffrn_reflns_limit_k_max 10
_diffrn_reflns_limit_k_min -10
_diffrn_reflns_limit_l_max 20
_diffrn_reflns_limit_l_min -20
_diffrn_reflns_number 22202
_diffrn_reflns_theta_full 28.36
_diffrn_reflns_theta_max 28.36
_diffrn_reflns_theta_min 1.49
_exptl_absorpt_coefficient_mu 0.093
_exptl_absorpt_correction_T_max 0.9817
_exptl_absorpt_correction_T_min 0.9560
_exptl_absorpt_correction_type none
_exptl_crystal_colour colorless
_exptl_crystal_density_diffrn 1.323
_exptl_crystal_density_method 'not measured'
_exptl_crystal_description irreg
_exptl_crystal_F_000 696
_exptl_crystal_size_max 0.49
_exptl_crystal_size_mid 0.29
_exptl_crystal_size_min 0.20
_refine_diff_density_max 0.292
_refine_diff_density_min -0.176
_refine_diff_density_rms 0.040
_refine_ls_extinction_method none
_refine_ls_goodness_of_fit_ref 1.059
_refine_ls_hydrogen_treatment mixed
_refine_ls_matrix_type full
_refine_ls_number_parameters 219
_refine_ls_number_reflns 4114
_refine_ls_number_restraints 0
_refine_ls_restrained_S_all 1.059
_refine_ls_R_factor_all 0.0564
_refine_ls_R_factor_gt 0.0428
_refine_ls_shift/su_max 0.001
_refine_ls_shift/su_mean 0.000
_refine_ls_structure_factor_coef Fsqd
_refine_ls_weighting_details 'calc w=1/[\s^2^(Fo^2^)+(0.0500P)^2^+0.0000P] where P=(Fo^2^+2Fc^2^)/3'
_refine_ls_weighting_scheme calc
_refine_ls_wR_factor_gt 0.1035
_refine_ls_wR_factor_ref 0.1071
_reflns_number_gt 2999
_reflns_number_total 4114
_reflns_threshold_expression >2sigma(I)
_cod_data_source_file jo9003579_si_002.cif
_cod_data_source_block csoxm
_cod_depositor_comments
;
The following automatic conversions were performed:
'_symmetry_cell_setting' value 'Monoclinic' changed to 'monoclinic'
according to '/home/saulius/struct/CIF-dictionaries/cif_core.dic'
dictionary named 'cif_core.dic' version 2.4.1 from 2010-06-29.

Automatic conversion script
Id: cif_fix_enum 1527 2010-12-29 10:47:43Z saulius 
;
_cod_original_sg_symbol_H-M P2(1)/c
_cod_database_code 4024511

loop_
_symmetry_equiv_pos_as_xyz
'x, y, z'
'-x, y+1/2, -z+1/2'
'-x, -y, -z'
'x, -y-1/2, z-1/2'

loop_
_atom_site_label
_atom_site_type_symbol
_atom_site_fract_x
_atom_site_fract_y
_atom_site_fract_z
_atom_site_U_iso_or_equiv
_atom_site_adp_type
_atom_site_occupancy
_atom_site_symmetry_multiplicity
_atom_site_calc_flag
_atom_site_refinement_flags
_atom_site_disorder_assembly
_atom_site_disorder_group
C1 C 0.10971(8) 0.23467(15) 0.92755(8) 0.0286(3) Uani 1 1 d . . .
C2 C 0.14227(8) 0.23326(15) 0.85640(8) 0.0287(3) Uani 1 1 d . . .
H2 H 0.1258 0.1383 0.8143 0.034 Uiso 1 1 calc R . .
C3 C 0.19936(8) 0.37004(15) 0.84523(8) 0.0277(3) Uani 1 1 d . . .
C4 C 0.23433(9) 0.36617(15) 0.76699(8) 0.0281(3) Uani 1 1 d . . .
H4 H 0.1817 0.3106 0.7129 0.034 Uiso 1 1 calc R . .
C5 C 0.32834(9) 0.26059(15) 0.78789(8) 0.0290(3) Uani 1 1 d . . .
H5A H 0.3808 0.3084 0.8437 0.035 Uiso 1 1 calc R . .
H5B H 0.3167 0.1383 0.8009 0.035 Uiso 1 1 calc R . .
C6 C 0.36142(8) 0.26519(16) 0.70799(8) 0.0298(3) Uani 1 1 d . . .
C7 C 0.39208(9) 0.12094(18) 0.67927(8) 0.0361(3) Uani 1 1 d . . .
H7 H 0.3840 0.0120 0.7042 0.043 Uiso 1 1 calc R . .
C8 C 0.43744(10) 0.1232(2) 0.61120(9) 0.0458(4) Uani 1 1 d . . .
C9 C 0.45111(10) 0.2979(2) 0.57511(10) 0.0509(4) Uani 1 1 d . . .
H9A H 0.4506 0.2838 0.5122 0.061 Uiso 1 1 calc R . .
H9B H 0.5158 0.3456 0.6151 0.061 Uiso 1 1 calc R . .
C10 C 0.37147(10) 0.4261(2) 0.57185(9) 0.0450(4) Uani 1 1 d . . .
H10A H 0.3082 0.3880 0.5243 0.054 Uiso 1 1 calc R . .
H10B H 0.3871 0.5422 0.5537 0.054 Uiso 1 1 calc R . .
C11 C 0.36110(9) 0.44077(17) 0.66477(8) 0.0343(3) Uani 1 1 d . . .
H11 H 0.4186 0.5081 0.7075 0.041 Uiso 1 1 calc R . .
C12 C 0.26790(9) 0.54295(16) 0.65354(9) 0.0368(3) Uani 1 1 d . . .
H12A H 0.2746 0.6646 0.6358 0.044 Uiso 1 1 calc R . .
H12B H 0.2111 0.4902 0.6034 0.044 Uiso 1 1 calc R . .
C13 C 0.28332(9) 0.67658(16) 0.79901(9) 0.0341(3) Uani 1 1 d . . .
C14 C 0.28678(10) 0.65175(16) 0.89511(9) 0.0369(3) Uani 1 1 d . . .
H14A H 0.2671 0.7623 0.9156 0.044 Uiso 1 1 calc R . .
H14B H 0.3554 0.6276 0.9367 0.044 Uiso 1 1 calc R . .
C15 C 0.22298(9) 0.50821(15) 0.90591(8) 0.0307(3) Uani 1 1 d . . .
C16 C 0.18918(9) 0.51097(15) 0.97775(8) 0.0326(3) Uani 1 1 d . . .
H16 H 0.2052 0.6066 1.0193 0.039 Uiso 1 1 calc R . .
C17 C 0.13303(9) 0.37705(16) 0.98902(8) 0.0299(3) Uani 1 1 d . . .
C18 C 0.11074(10) 0.51872(17) 1.11498(9) 0.0379(3) Uani 1 1 d . . .
H18A H 0.1808 0.5322 1.1524 0.057 Uiso 1 1 calc R . .
H18B H 0.0749 0.5037 1.1556 0.057 Uiso 1 1 calc R . .
H18C H 0.0866 0.6227 1.0767 0.057 Uiso 1 1 calc R . .
C19 C 0.02957(11) -0.03958(17) 0.88537(10) 0.0439(4) Uani 1 1 d . . .
H19A H -0.0105 -0.0014 0.8225 0.066 Uiso 1 1 calc R . .
H19B H -0.0076 -0.1230 0.9063 0.066 Uiso 1 1 calc R . .
H19C H 0.0894 -0.0953 0.8859 0.066 Uiso 1 1 calc R . .
N1 N 0.25041(7) 0.54250(13) 0.73904(7) 0.0322(2) Uani 1 1 d . . .
O1 O 0.09598(6) 0.36867(11) 1.05664(6) 0.0353(2) Uani 1 1 d . . .
O2 O 0.05487(6) 0.10690(11) 0.94540(6) 0.0358(2) Uani 1 1 d . . .
O3 O 0.31086(7) 0.81474(11) 0.77696(6) 0.0451(3) Uani 1 1 d . . .
O4 O 0.46748(8) -0.01155(16) 0.58953(7) 0.0669(4) Uani 1 1 d . . .

loop_
_atom_site_aniso_label
_atom_site_aniso_U_11
_atom_site_aniso_U_22
_atom_site_aniso_U_33
_atom_site_aniso_U_23
_atom_site_aniso_U_13
_atom_site_aniso_U_12
C1 0.0253(6) 0.0289(6) 0.0313(6) -0.0002(5) 0.0107(5) -0.0038(5)
C2 0.0285(6) 0.0279(6) 0.0303(6) -0.0037(5) 0.0120(5) -0.0036(5)
C3 0.0263(6) 0.0265(6) 0.0310(6) 0.0002(5) 0.0119(5) -0.0010(5)
C4 0.0303(6) 0.0247(6) 0.0302(6) 0.0010(5) 0.0126(5) -0.0040(5)
C5 0.0338(7) 0.0271(6) 0.0294(6) 0.0050(5) 0.0157(5) -0.0001(5)
C6 0.0226(6) 0.0403(7) 0.0257(6) 0.0046(5) 0.0084(5) -0.0018(5)
C7 0.0311(7) 0.0477(8) 0.0312(7) 0.0042(6) 0.0138(6) 0.0036(6)
C8 0.0303(7) 0.0776(11) 0.0281(7) 0.0022(7) 0.0095(6) 0.0116(7)
C9 0.0338(7) 0.0922(12) 0.0307(7) 0.0087(8) 0.0168(6) -0.0007(8)
C10 0.0372(8) 0.0681(10) 0.0307(7) 0.0144(7) 0.0139(6) -0.0049(7)
C11 0.0300(7) 0.0430(8) 0.0291(6) 0.0084(6) 0.0105(5) -0.0061(6)
C12 0.0418(8) 0.0355(7) 0.0318(7) 0.0117(6) 0.0126(6) -0.0011(6)
C13 0.0281(6) 0.0276(7) 0.0432(7) 0.0061(6) 0.0099(6) -0.0007(5)
C14 0.0386(7) 0.0305(7) 0.0440(8) -0.0054(6) 0.0184(6) -0.0095(5)
C15 0.0285(6) 0.0279(6) 0.0360(7) -0.0018(5) 0.0127(5) -0.0038(5)
C16 0.0329(7) 0.0299(7) 0.0355(7) -0.0078(5) 0.0137(6) -0.0054(5)
C17 0.0276(6) 0.0337(7) 0.0296(6) -0.0019(5) 0.0125(5) -0.0005(5)
C18 0.0405(8) 0.0425(8) 0.0317(7) -0.0080(6) 0.0153(6) -0.0002(6)
C19 0.0535(9) 0.0375(8) 0.0477(8) -0.0117(6) 0.0274(7) -0.0200(6)
N1 0.0367(6) 0.0267(5) 0.0340(6) 0.0064(4) 0.0144(5) -0.0005(4)
O1 0.0402(5) 0.0384(5) 0.0321(5) -0.0072(4) 0.0194(4) -0.0074(4)
O2 0.0413(5) 0.0336(5) 0.0384(5) -0.0059(4) 0.0219(4) -0.0134(4)
O3 0.0491(6) 0.0296(5) 0.0512(6) 0.0102(4) 0.0134(5) -0.0064(4)
O4 0.0667(8) 0.0973(9) 0.0452(6) 0.0052(6) 0.0307(6) 0.0368(7)

loop_
_atom_type_symbol
_atom_type_description
_atom_type_scat_dispersion_real
_atom_type_scat_dispersion_imag
_atom_type_scat_source
C C 0.0033 0.0016 'International Tables Vol C Tables 4.2.6.8 and 6.1.1.4'
H H 0.0000 0.0000 'International Tables Vol C Tables 4.2.6.8 and 6.1.1.4'
N N 0.0061 0.0033 'International Tables Vol C Tables 4.2.6.8 and 6.1.1.4'
O O 0.0106 0.0060 'International Tables Vol C Tables 4.2.6.8 and 6.1.1.4'

loop_
_geom_angle_atom_site_label_1
_geom_angle_atom_site_label_2
_geom_angle_atom_site_label_3
_geom_angle
_geom_angle_site_symmetry_1
_geom_angle_site_symmetry_3
_geom_angle_publ_flag
O2 C1 C2 125.48(11) . . ?
O2 C1 C17 115.07(10) . . ?
C2 C1 C17 119.45(10) . . ?
C1 C2 C3 120.80(11) . . ?
C1 C2 H2 119.6 . . ?
C3 C2 H2 119.6 . . ?
C15 C3 C2 119.71(11) . . ?
C15 C3 C4 120.25(10) . . ?
C2 C3 C4 120.03(10) . . ?
N1 C4 C3 111.77(9) . . ?
N1 C4 C5 108.28(9) . . ?
C3 C4 C5 113.84(9) . . ?
N1 C4 H4 107.6 . . ?
C3 C4 H4 107.6 . . ?
C5 C4 H4 107.6 . . ?
C6 C5 C4 111.51(9) . . ?
C6 C5 H5A 109.3 . . ?
C4 C5 H5A 109.3 . . ?
C6 C5 H5B 109.3 . . ?
C4 C5 H5B 109.3 . . ?
H5A C5 H5B 108.0 . . ?
C7 C6 C11 122.05(11) . . ?
C7 C6 C5 121.30(11) . . ?
C11 C6 C5 116.61(10) . . ?
C6 C7 C8 123.06(13) . . ?
C6 C7 H7 118.5 . . ?
C8 C7 H7 118.5 . . ?
O4 C8 C7 120.65(14) . . ?
O4 C8 C9 122.32(12) . . ?
C7 C8 C9 116.90(13) . . ?
C8 C9 C10 112.11(11) . . ?
C8 C9 H9A 109.2 . . ?
C10 C9 H9A 109.2 . . ?
C8 C9 H9B 109.2 . . ?
C10 C9 H9B 109.2 . . ?
H9A C9 H9B 107.9 . . ?
C9 C10 C11 112.12(11) . . ?
C9 C10 H10A 109.2 . . ?
C11 C10 H10A 109.2 . . ?
C9 C10 H10B 109.2 . . ?
C11 C10 H10B 109.2 . . ?
H10A C10 H10B 107.9 . . ?
C6 C11 C10 112.28(11) . . ?
C6 C11 C12 110.82(9) . . ?
C10 C11 C12 110.08(10) . . ?
C6 C11 H11 107.8 . . ?
C10 C11 H11 107.8 . . ?
C12 C11 H11 107.8 . . ?
N1 C12 C11 111.20(10) . . ?
N1 C12 H12A 109.4 . . ?
C11 C12 H12A 109.4 . . ?
N1 C12 H12B 109.4 . . ?
C11 C12 H12B 109.4 . . ?
H12A C12 H12B 108.0 . . ?
O3 C13 N1 121.93(12) . . ?
O3 C13 C14 120.27(12) . . ?
N1 C13 C14 117.80(10) . . ?
C13 C14 C15 115.24(11) . . ?
C13 C14 H14A 108.5 . . ?
C15 C14 H14A 108.5 . . ?
C13 C14 H14B 108.5 . . ?
C15 C14 H14B 108.5 . . ?
H14A C14 H14B 107.5 . . ?
C3 C15 C16 119.65(11) . . ?
C3 C15 C14 119.35(11) . . ?
C16 C15 C14 120.98(11) . . ?
C17 C16 C15 120.88(11) . . ?
C17 C16 H16 119.6 . . ?
C15 C16 H16 119.6 . . ?
O1 C17 C16 125.15(11) . . ?
O1 C17 C1 115.34(10) . . ?
C16 C17 C1 119.50(11) . . ?
O1 C18 H18A 109.5 . . ?
O1 C18 H18B 109.5 . . ?
H18A C18 H18B 109.5 . . ?
O1 C18 H18C 109.5 . . ?
H18A C18 H18C 109.5 . . ?
H18B C18 H18C 109.5 . . ?
O2 C19 H19A 109.5 . . ?
O2 C19 H19B 109.5 . . ?
H19A C19 H19B 109.5 . . ?
O2 C19 H19C 109.5 . . ?
H19A C19 H19C 109.5 . . ?
H19B C19 H19C 109.5 . . ?
C13 N1 C12 119.59(10) . . ?
C13 N1 C4 123.32(10) . . ?
C12 N1 C4 112.47(9) . . ?
C17 O1 C18 116.65(9) . . ?
C1 O2 C19 117.18(9) . . ?

loop_
_geom_bond_atom_site_label_1
_geom_bond_atom_site_label_2
_geom_bond_distance
_geom_bond_site_symmetry_2
_geom_bond_publ_flag
C1 O2 1.3686(13) . ?
C1 C2 1.3754(16) . ?
C1 C17 1.4100(16) . ?
C2 C3 1.4001(16) . ?
C2 H2 0.9500 . ?
C3 C15 1.3777(16) . ?
C3 C4 1.5047(16) . ?
C4 N1 1.4703(14) . ?
C4 C5 1.5315(16) . ?
C4 H4 1.0000 . ?
C5 C6 1.5115(15) . ?
C5 H5A 0.9900 . ?
C5 H5B 0.9900 . ?
C6 C7 1.3389(17) . ?
C6 C11 1.5082(17) . ?
C7 C8 1.4636(17) . ?
C7 H7 0.9500 . ?
C8 O4 1.2245(17) . ?
C8 C9 1.500(2) . ?
C9 C10 1.520(2) . ?
C9 H9A 0.9900 . ?
C9 H9B 0.9900 . ?
C10 C11 1.5278(17) . ?
C10 H10A 0.9900 . ?
C10 H10B 0.9900 . ?
C11 C12 1.5358(17) . ?
C11 H11 1.0000 . ?
C12 N1 1.4608(15) . ?
C12 H12A 0.9900 . ?
C12 H12B 0.9900 . ?
C13 O3 1.2325(14) . ?
C13 N1 1.3527(16) . ?
C13 C14 1.5011(18) . ?
C14 C15 1.5020(16) . ?
C14 H14A 0.9900 . ?
C14 H14B 0.9900 . ?
C15 C16 1.3982(16) . ?
C16 C17 1.3750(16) . ?
C16 H16 0.9500 . ?
C17 O1 1.3702(13) . ?
C18 O1 1.4349(14) . ?
C18 H18A 0.9800 . ?
C18 H18B 0.9800 . ?
C18 H18C 0.9800 . ?
C19 O2 1.4216(14) . ?
C19 H19A 0.9800 . ?
C19 H19B 0.9800 . ?
C19 H19C 0.9800 . ?

loop_
_geom_torsion_atom_site_label_1
_geom_torsion_atom_site_label_2
_geom_torsion_atom_site_label_3
_geom_torsion_atom_site_label_4
_geom_torsion
_geom_torsion_site_symmetry_1
_geom_torsion_site_symmetry_2
_geom_torsion_site_symmetry_3
_geom_torsion_site_symmetry_4
_geom_torsion_publ_flag
O2 C1 C2 C3 -179.04(11) . . . . ?
C17 C1 C2 C3 0.95(17) . . . . ?
C1 C2 C3 C15 -0.26(18) . . . . ?
C1 C2 C3 C4 179.98(10) . . . . ?
C15 C3 C4 N1 -26.68(15) . . . . ?
C2 C3 C4 N1 153.08(11) . . . . ?
C15 C3 C4 C5 96.40(13) . . . . ?
C2 C3 C4 C5 -83.85(14) . . . . ?
N1 C4 C5 C6 -53.53(13) . . . . ?
C3 C4 C5 C6 -178.50(10) . . . . ?
C4 C5 C6 C7 -136.04(12) . . . . ?
C4 C5 C6 C11 45.87(14) . . . . ?
C11 C6 C7 C8 6.80(19) . . . . ?
C5 C6 C7 C8 -171.18(11) . . . . ?
C6 C7 C8 O4 177.39(13) . . . . ?
C6 C7 C8 C9 1.44(19) . . . . ?
O4 C8 C9 C10 152.64(14) . . . . ?
C7 C8 C9 C10 -31.48(17) . . . . ?
C8 C9 C10 C11 53.23(16) . . . . ?
C7 C6 C11 C10 15.72(16) . . . . ?
C5 C6 C11 C10 -166.21(10) . . . . ?
C7 C6 C11 C12 139.28(12) . . . . ?
C5 C6 C11 C12 -42.64(14) . . . . ?
C9 C10 C11 C6 -45.13(15) . . . . ?
C9 C10 C11 C12 -169.11(11) . . . . ?
C6 C11 C12 N1 48.91(14) . . . . ?
C10 C11 C12 N1 173.73(10) . . . . ?
O3 C13 C14 C15 160.82(11) . . . . ?
N1 C13 C14 C15 -19.96(17) . . . . ?
C2 C3 C15 C16 -0.39(18) . . . . ?
C4 C3 C15 C16 179.37(11) . . . . ?
C2 C3 C15 C14 178.17(11) . . . . ?
C4 C3 C15 C14 -2.07(17) . . . . ?
C13 C14 C15 C3 26.26(17) . . . . ?
C13 C14 C15 C16 -155.20(12) . . . . ?
C3 C15 C16 C17 0.35(19) . . . . ?
C14 C15 C16 C17 -178.19(12) . . . . ?
C15 C16 C17 O1 -179.47(11) . . . . ?
C15 C16 C17 C1 0.34(19) . . . . ?
O2 C1 C17 O1 -1.17(15) . . . . ?
C2 C1 C17 O1 178.84(10) . . . . ?
O2 C1 C17 C16 179.00(11) . . . . ?
C2 C1 C17 C16 -0.99(18) . . . . ?
O3 C13 N1 C12 14.21(18) . . . . ?
C14 C13 N1 C12 -164.98(11) . . . . ?
O3 C13 N1 C4 168.29(11) . . . . ?
C14 C13 N1 C4 -10.91(17) . . . . ?
C11 C12 N1 C13 94.51(13) . . . . ?
C11 C12 N1 C4 -62.20(13) . . . . ?
C3 C4 N1 C13 34.18(15) . . . . ?
C5 C4 N1 C13 -92.00(13) . . . . ?
C3 C4 N1 C12 -170.12(10) . . . . ?
C5 C4 N1 C12 63.70(12) . . . . ?
C16 C17 O1 C18 5.39(17) . . . . ?
C1 C17 O1 C18 -174.43(10) . . . . ?
C2 C1 O2 C19 0.07(17) . . . . ?
C17 C1 O2 C19 -179.92(11) . . . . ?
